data_2223474
loop_
_publ_author_name
'Niu, Cao-Yuan'
'Zheng, Xian-Fu'
'Dang, Yu-Li'

_publ_section_title Dichlorido(2,9-dipropoxy-1,10-phenanthroline-\k^2^<i>N</i>,<i>N</i>')cadmium(II)
_journal_coeditor_code LH2892
_journal_issue 10
_journal_name_full 'Acta Crystallographica Section E'
_journal_page_first m1245
_journal_paper_doi 10.1107/S1600536809038124
_journal_volume 65
_journal_year 2009
_chemical_formula_iupac '[Cd Cl2 (C18 H20 N2 O2)]'
_chemical_formula_moiety 'C18 H20 Cd Cl2 N2 O2'
_chemical_formula_sum 'C18 H20 Cd Cl2 N2 O2'
_chemical_formula_weight 479.66
_chemical_name_systematic Dichlorido(2,9-dipropoxy-1,10-phenanthroline-\k^2^<i>N</i>,<i>N</i>')cadmium(II)
_space_group_IT_number 88
_symmetry_cell_setting tetragonal
_symmetry_space_group_name_Hall '-I 4ad'
_symmetry_space_group_name_H-M 'I 41/a :2'
_atom_sites_solution_hydrogens geom
_atom_sites_solution_primary direct
_atom_sites_solution_secondary difmap
_audit_creation_method SHELXL-97
_cell_angle_alpha 90.00
_cell_angle_beta 90.00
_cell_angle_gamma 90.00
_cell_formula_units_Z 16
_cell_length_a 31.3159(10)
_cell_length_b 31.3159(10)
_cell_length_c 8.1662(5)
_cell_measurement_reflns_used 3326
_cell_measurement_temperature 291(2)
_cell_measurement_theta_max 25.48
_cell_measurement_theta_min 2.58
_cell_volume 8008.5(6)
_computing_cell_refinement 'SAINT (Bruker, 2005)'
_computing_data_collection 'APEX2 (Bruker, 2005)'
_computing_data_reduction 'SAINT (Bruker, 2005)'
_computing_molecular_graphics
;
DIAMOND (Brandenburg, 2005)
;
_computing_publication_material 'SHELXL97 (Sheldrick, 2008)'
_computing_structure_refinement 'SHELXL97 (Sheldrick, 2008)'
_computing_structure_solution 'SHELXS97 (Sheldrick, 2008)'
_diffrn_ambient_temperature 291(2)
_diffrn_measured_fraction_theta_full 0.999
_diffrn_measured_fraction_theta_max 0.999
_diffrn_measurement_device_type 'Bruker APEXII CCD'
_diffrn_measurement_method '\f and \w'
_diffrn_radiation_monochromator graphite
_diffrn_radiation_source 'fine-focus sealed tube'
_diffrn_radiation_type MoK\a
_diffrn_radiation_wavelength 0.71073
_diffrn_reflns_av_R_equivalents 0.0508
_diffrn_reflns_av_sigmaI/netI 0.0354
_diffrn_reflns_limit_h_max 37
_diffrn_reflns_limit_h_min -36
_diffrn_reflns_limit_k_max 29
_diffrn_reflns_limit_k_min -37
_diffrn_reflns_limit_l_max 9
_diffrn_reflns_limit_l_min -8
_diffrn_reflns_number 21000
_diffrn_reflns_theta_full 25.48
_diffrn_reflns_theta_max 25.48
_diffrn_reflns_theta_min 2.58
_exptl_absorpt_coefficient_mu 1.370
_exptl_absorpt_correction_T_max 0.9472
_exptl_absorpt_correction_T_min 0.7905
_exptl_absorpt_correction_type multi-scan
_exptl_absorpt_process_details '(SADABS; Bruker, 2005)'
_exptl_crystal_colour colourless
_exptl_crystal_density_diffrn 1.591
_exptl_crystal_density_method 'not measured'
_exptl_crystal_description needle
_exptl_crystal_F_000 3840
_exptl_crystal_size_max 0.18
_exptl_crystal_size_mid 0.07
_exptl_crystal_size_min 0.04
_refine_diff_density_max 0.801
_refine_diff_density_min -0.410
_refine_ls_extinction_method none
_refine_ls_goodness_of_fit_ref 1.015
_refine_ls_hydrogen_treatment constr
_refine_ls_matrix_type full
_refine_ls_number_parameters 228
_refine_ls_number_reflns 3722
_refine_ls_number_restraints 21
_refine_ls_restrained_S_all 1.051
_refine_ls_R_factor_all 0.0643
_refine_ls_R_factor_gt 0.0385
_refine_ls_shift/su_max 0.001
_refine_ls_shift/su_mean 0.000
_refine_ls_structure_factor_coef Fsqd
_refine_ls_weighting_details 'calc w=1/[\s^2^(Fo^2^)+(0.0421P)^2^+20.3768P] where P=(Fo^2^+2Fc^2^)/3'
_refine_ls_weighting_scheme calc
_refine_ls_wR_factor_gt 0.0875
_refine_ls_wR_factor_ref 0.1014
_reflns_number_gt 2656
_reflns_number_total 3722
_reflns_threshold_expression I>2\s(I)
_cod_data_source_file lh2892.cif
_cod_data_source_block I
_cod_original_sg_symbol_H-M 'I 41/a'
_cod_database_code 2223474
_cod_database_fobs_code 2223474

loop_
_symmetry_equiv_pos_as_xyz
'x, y, z'
'-x+1/2, -y, z+1/2'
'-y+3/4, x+1/4, z+1/4'
'y+3/4, -x+3/4, z+3/4'
'x+1/2, y+1/2, z+1/2'
'-x+1, -y+1/2, z+1'
'-y+5/4, x+3/4, z+3/4'
'y+5/4, -x+5/4, z+5/4'
'-x, -y, -z'
'x-1/2, y, -z-1/2'
'y-3/4, -x-1/4, -z-1/4'
'-y-3/4, x-3/4, -z-3/4'
'-x+1/2, -y+1/2, -z+1/2'
'x, y+1/2, -z'
'y-1/4, -x+1/4, -z+1/4'
'-y-1/4, x-1/4, -z-1/4'

loop_
_atom_site_type_symbol
_atom_site_label
_atom_site_fract_x
_atom_site_fract_y
_atom_site_fract_z
_atom_site_U_iso_or_equiv
_atom_site_adp_type
_atom_site_calc_flag
_atom_site_refinement_flags
_atom_site_occupancy
_atom_site_disorder_assembly
_atom_site_disorder_group
Cd Cd1 0.329113(11) 0.831007(11) 0.02856(5) 0.05269(15) Uani d . 1 . .
N N1 0.26377(11) 0.80406(11) -0.0466(4) 0.0434(9) Uani d . 1 . .
N N2 0.32414(12) 0.76370(11) 0.1350(5) 0.0498(9) Uani d . 1 . .
Cl Cl1 0.37894(5) 0.82330(5) -0.19572(19) 0.0758(4) Uani d . 1 . .
Cl Cl2 0.33196(5) 0.89205(5) 0.19815(19) 0.0805(5) Uani d . 1 . .
O O1 0.24631(11) 0.86473(11) -0.1694(4) 0.0632(9) Uani d . 1 . .
O O2 0.38663(13) 0.77153(12) 0.2600(5) 0.0803(12) Uani d . 1 . .
C C1 0.23473(14) 0.82433(15) -0.1329(6) 0.0497(11) Uani d . 1 . .
C C2 0.19693(16) 0.80477(18) -0.1842(6) 0.0606(13) Uani d . 1 . .
H H2 0.1768 0.8200 -0.2440 0.073 Uiso calc R 1 . .
C C3 0.19006(16) 0.76326(19) -0.1456(6) 0.0640(14) Uani d . 1 . .
H H3 0.1653 0.7498 -0.1815 0.077 Uiso calc R 1 . .
C C4 0.22027(16) 0.73999(15) -0.0509(6) 0.0534(12) Uani d . 1 . .
C C5 0.21500(19) 0.69696(18) -0.0030(7) 0.0678(16) Uani d . 1 . .
H H5 0.1904 0.6823 -0.0328 0.081 Uiso calc R 1 . .
C C6 0.2456(2) 0.67679(17) 0.0860(8) 0.0715(16) Uani d . 1 . .
H H6 0.2417 0.6484 0.1154 0.086 Uiso calc R 1 . .
C C7 0.28325(17) 0.69825(15) 0.1348(6) 0.0564(13) Uani d . 1 . .
C C8 0.3164(2) 0.67952(17) 0.2272(7) 0.0697(16) Uani d . 1 . .
H H8 0.3142 0.6510 0.2572 0.084 Uiso calc R 1 . .
C C9 0.3512(2) 0.70209(17) 0.2734(7) 0.0659(15) Uani d . 1 . .
H H9 0.3727 0.6895 0.3355 0.079 Uiso calc R 1 . .
C C10 0.35403(17) 0.74526(16) 0.2245(6) 0.0582(13) Uani d . 1 . .
C C11 0.28890(15) 0.74128(14) 0.0899(6) 0.0474(11) Uani d . 1 . .
C C12 0.25695(14) 0.76273(14) -0.0050(5) 0.0464(11) Uani d . 1 . .
C C13 0.2158(2) 0.8939(2) -0.2393(8) 0.0847(19) Uani d . 1 . .
H H13A 0.1992 0.8794 -0.3228 0.102 Uiso calc R 1 . .
H H13B 0.2307 0.9176 -0.2903 0.102 Uiso calc R 1 . .
C C14 0.1869(3) 0.9102(3) -0.1088(12) 0.118(3) Uani d . 1 . .
H H14A 0.1706 0.8865 -0.0652 0.141 Uiso calc R 1 . .
H H14B 0.1670 0.9302 -0.1572 0.141 Uiso calc R 1 . .
C C15 0.2103(3) 0.9323(3) 0.0324(12) 0.133(3) Uani d . 1 . .
H H15A 0.2297 0.9125 0.0826 0.199 Uiso calc R 1 . .
H H15B 0.1899 0.9418 0.1121 0.199 Uiso calc R 1 . .
H H15C 0.2259 0.9564 -0.0089 0.199 Uiso calc R 1 . .
C C16 0.41947(19) 0.7591(2) 0.3744(9) 0.094(2) Uani d D 1 . .
H H16A 0.4306 0.7311 0.3465 0.112 Uiso calc R 1 . .
H H16B 0.4081 0.7580 0.4848 0.112 Uiso calc R 1 . .
C C17 0.4545(3) 0.7927(3) 0.3621(14) 0.155(4) Uani d DU 1 . .
H H17A 0.4765 0.7853 0.4407 0.187 Uiso calc R 1 . .
H H17B 0.4671 0.7903 0.2541 0.187 Uiso calc R 1 . .
C C18 0.4437(3) 0.8368(3) 0.3878(16) 0.182(4) Uani d DU 1 . .
H H18A 0.4241 0.8459 0.3045 0.272 Uiso calc R 1 . .
H H18B 0.4691 0.8538 0.3825 0.272 Uiso calc R 1 . .
H H18C 0.4307 0.8400 0.4935 0.272 Uiso calc R 1 . .

loop_
_atom_site_aniso_label
_atom_site_aniso_U_11
_atom_site_aniso_U_22
_atom_site_aniso_U_33
_atom_site_aniso_U_12
_atom_site_aniso_U_13
_atom_site_aniso_U_23
Cd1 0.0529(2) 0.0449(2) 0.0603(3) -0.00643(15) -0.00647(17) -0.00164(17)
N1 0.044(2) 0.041(2) 0.045(2) 0.0000(16) -0.0002(17) -0.0051(17)
N2 0.056(2) 0.042(2) 0.052(2) 0.0049(18) -0.0024(19) -0.0005(18)
Cl1 0.0642(8) 0.0880(10) 0.0751(10) -0.0247(7) 0.0081(7) -0.0212(8)
Cl2 0.0959(11) 0.0639(9) 0.0818(10) -0.0271(8) 0.0134(8) -0.0216(8)
O1 0.059(2) 0.060(2) 0.071(2) 0.0051(17) -0.0177(18) 0.0077(18)
O2 0.073(3) 0.070(3) 0.098(3) 0.009(2) -0.033(2) 0.009(2)
C1 0.046(3) 0.058(3) 0.045(3) 0.001(2) -0.003(2) -0.005(2)
C2 0.051(3) 0.074(4) 0.057(3) 0.001(3) -0.009(2) -0.010(3)
C3 0.050(3) 0.084(4) 0.058(3) -0.015(3) 0.005(3) -0.022(3)
C4 0.056(3) 0.055(3) 0.049(3) -0.010(2) 0.013(2) -0.011(2)
C5 0.071(4) 0.060(3) 0.073(4) -0.022(3) 0.023(3) -0.018(3)
C6 0.094(4) 0.043(3) 0.078(4) -0.018(3) 0.033(4) -0.011(3)
C7 0.075(3) 0.041(3) 0.053(3) 0.000(2) 0.021(3) -0.004(2)
C8 0.100(5) 0.042(3) 0.067(4) 0.012(3) 0.029(3) 0.005(3)
C9 0.082(4) 0.056(3) 0.060(3) 0.024(3) 0.008(3) 0.010(3)
C10 0.061(3) 0.055(3) 0.058(3) 0.010(2) 0.001(3) 0.002(3)
C11 0.061(3) 0.037(2) 0.044(3) -0.004(2) 0.015(2) -0.006(2)
C12 0.049(3) 0.046(3) 0.045(3) -0.005(2) 0.009(2) -0.008(2)
C13 0.080(4) 0.080(4) 0.094(5) 0.018(3) -0.021(4) 0.017(4)
C14 0.101(6) 0.116(6) 0.136(7) 0.036(5) 0.000(6) 0.013(6)
C15 0.142(8) 0.119(7) 0.138(8) 0.032(6) 0.017(6) -0.025(6)
C16 0.076(4) 0.101(5) 0.104(5) 0.015(4) -0.034(4) 0.017(4)
C17 0.111(6) 0.151(6) 0.204(8) 0.025(5) -0.095(6) -0.038(6)
C18 0.170(8) 0.168(7) 0.207(8) -0.013(6) -0.038(7) -0.011(7)

loop_
_atom_type_symbol
_atom_type_description
_atom_type_scat_dispersion_real
_atom_type_scat_dispersion_imag
_atom_type_scat_source
C C 0.0033 0.0016 'International Tables Vol C Tables 4.2.6.8 and 6.1.1.4'
H H 0.0000 0.0000 'International Tables Vol C Tables 4.2.6.8 and 6.1.1.4'
N N 0.0061 0.0033 'International Tables Vol C Tables 4.2.6.8 and 6.1.1.4'
O O 0.0106 0.0060 'International Tables Vol C Tables 4.2.6.8 and 6.1.1.4'
Cl Cl 0.1484 0.1585 'International Tables Vol C Tables 4.2.6.8 and 6.1.1.4'
Cd Cd -0.8075 1.2024 'International Tables Vol C Tables 4.2.6.8 and 6.1.1.4'

loop_
_geom_angle_atom_site_label_1
_geom_angle_atom_site_label_2
_geom_angle_atom_site_label_3
_geom_angle_site_symmetry_1
_geom_angle_site_symmetry_3
_geom_angle
_geom_angle_publ_flag
N2 Cd1 N1 . . 72.66(13) y
N2 Cd1 Cl2 . . 121.73(11) y
N1 Cd1 Cl2 . . 119.18(10) y
N2 Cd1 Cl1 . . 103.88(10) y
N1 Cd1 Cl1 . . 109.63(9) y
Cl2 Cd1 Cl1 . . 120.03(5) y
C1 N1 C12 . . 119.1(4) ?
C1 N1 Cd1 . . 125.6(3) ?
C12 N1 Cd1 . . 115.1(3) ?
C10 N2 C11 . . 120.0(4) ?
C10 N2 Cd1 . . 124.4(3) ?
C11 N2 Cd1 . . 115.4(3) ?
C1 O1 C13 . . 120.3(4) ?
C10 O2 C16 . . 121.0(4) ?
N1 C1 O1 . . 112.7(4) ?
N1 C1 C2 . . 122.4(5) ?
O1 C1 C2 . . 124.9(5) ?
C3 C2 C1 . . 119.0(5) ?
C3 C2 H2 . . 120.5 ?
C1 C2 H2 . . 120.5 ?
C2 C3 C4 . . 120.8(5) ?
C2 C3 H3 . . 119.6 ?
C4 C3 H3 . . 119.6 ?
C12 C4 C5 . . 120.4(5) ?
C12 C4 C3 . . 115.5(4) ?
C5 C4 C3 . . 124.1(5) ?
C6 C5 C4 . . 120.6(5) ?
C6 C5 H5 . . 119.7 ?
C4 C5 H5 . . 119.7 ?
C5 C6 C7 . . 121.2(5) ?
C5 C6 H6 . . 119.4 ?
C7 C6 H6 . . 119.4 ?
C11 C7 C8 . . 116.4(5) ?
C11 C7 C6 . . 119.1(5) ?
C8 C7 C6 . . 124.5(5) ?
C9 C8 C7 . . 121.6(5) ?
C9 C8 H8 . . 119.2 ?
C7 C8 H8 . . 119.2 ?
C8 C9 C10 . . 118.2(5) ?
C8 C9 H9 . . 120.9 ?
C10 C9 H9 . . 120.9 ?
N2 C10 O2 . . 113.0(4) ?
N2 C10 C9 . . 122.0(5) ?
O2 C10 C9 . . 125.0(5) ?
N2 C11 C7 . . 121.7(5) ?
N2 C11 C12 . . 118.1(4) ?
C7 C11 C12 . . 120.1(4) ?
N1 C12 C4 . . 123.1(4) ?
N1 C12 C11 . . 118.3(4) ?
C4 C12 C11 . . 118.6(4) ?
O1 C13 C14 . . 109.7(5) ?
O1 C13 H13A . . 109.7 ?
C14 C13 H13A . . 109.7 ?
O1 C13 H13B . . 109.7 ?
C14 C13 H13B . . 109.7 ?
H13A C13 H13B . . 108.2 ?
C13 C14 C15 . . 113.8(7) ?
C13 C14 H14A . . 108.8 ?
C15 C14 H14A . . 108.8 ?
C13 C14 H14B . . 108.8 ?
C15 C14 H14B . . 108.8 ?
H14A C14 H14B . . 107.7 ?
C14 C15 H15A . . 109.5 ?
C14 C15 H15B . . 109.5 ?
H15A C15 H15B . . 109.5 ?
C14 C15 H15C . . 109.5 ?
H15A C15 H15C . . 109.5 ?
H15B C15 H15C . . 109.5 ?
O2 C16 C17 . . 106.4(5) ?
O2 C16 H16A . . 110.4 ?
C17 C16 H16A . . 110.4 ?
O2 C16 H16B . . 110.4 ?
C17 C16 H16B . . 110.4 ?
H16A C16 H16B . . 108.6 ?
C18 C17 C16 . . 119.1(8) ?
C18 C17 H17A . . 107.5 ?
C16 C17 H17A . . 107.5 ?
C18 C17 H17B . . 107.5 ?
C16 C17 H17B . . 107.5 ?
H17A C17 H17B . . 107.0 ?
C17 C18 H18A . . 109.5 ?
C17 C18 H18B . . 109.5 ?
H18A C18 H18B . . 109.5 ?
C17 C18 H18C . . 109.5 ?
H18A C18 H18C . . 109.5 ?
H18B C18 H18C . . 109.5 ?

loop_
_geom_bond_atom_site_label_1
_geom_bond_atom_site_label_2
_geom_bond_site_symmetry_2
_geom_bond_distance
_geom_bond_publ_flag
Cd1 N2 . 2.285(4) y
Cd1 N1 . 2.297(4) y
Cd1 Cl2 . 2.3623(14) y
Cd1 Cl1 . 2.4182(15) y
N1 C1 . 1.314(5) ?
N1 C12 . 1.355(5) ?
N2 C10 . 1.321(6) ?
N2 C11 . 1.359(6) ?
O1 C1 . 1.349(6) ?
O1 C13 . 1.439(6) ?
O2 C10 . 1.343(6) ?
O2 C16 . 1.443(6) ?
C1 C2 . 1.397(7) ?
C2 C3 . 1.355(7) ?
C2 H2 . 0.9300 ?
C3 C4 . 1.423(7) ?
C3 H3 . 0.9300 ?
C4 C12 . 1.403(6) ?
C4 C5 . 1.413(7) ?
C5 C6 . 1.358(8) ?
C5 H5 . 0.9300 ?
C6 C7 . 1.415(7) ?
C6 H6 . 0.9300 ?
C7 C11 . 1.408(6) ?
C7 C8 . 1.411(8) ?
C8 C9 . 1.353(8) ?
C8 H8 . 0.9300 ?
C9 C10 . 1.412(7) ?
C9 H9 . 0.9300 ?
C11 C12 . 1.433(6) ?
C13 C14 . 1.488(10) ?
C13 H13A . 0.9700 ?
C13 H13B . 0.9700 ?
C14 C15 . 1.530(11) ?
C14 H14A . 0.9700 ?
C14 H14B . 0.9700 ?
C15 H15A . 0.9600 ?
C15 H15B . 0.9600 ?
C15 H15C . 0.9600 ?
C16 C17 . 1.524(8) ?
C16 H16A . 0.9700 ?
C16 H16B . 0.9700 ?
C17 C18 . 1.436(8) ?
C17 H17A . 0.9700 ?
C17 H17B . 0.9700 ?
C18 H18A . 0.9600 ?
C18 H18B . 0.9600 ?
C18 H18C . 0.9600 ?

loop_
_geom_torsion_atom_site_label_1
_geom_torsion_atom_site_label_2
_geom_torsion_atom_site_label_3
_geom_torsion_atom_site_label_4
_geom_torsion_site_symmetry_1
_geom_torsion_site_symmetry_2
_geom_torsion_site_symmetry_3
_geom_torsion_site_symmetry_4
_geom_torsion
_geom_torsion_publ_flag
N2 Cd1 N1 C1 . . . . 179.1(4) ?
Cl2 Cd1 N1 C1 . . . . 61.9(4) ?
Cl1 Cd1 N1 C1 . . . . -82.0(4) ?
N2 Cd1 N1 C12 . . . . -5.3(3) ?
Cl2 Cd1 N1 C12 . . . . -122.5(3) ?
Cl1 Cd1 N1 C12 . . . . 93.6(3) ?
N1 Cd1 N2 C10 . . . . -179.2(4) ?
Cl2 Cd1 N2 C10 . . . . -65.1(4) ?
Cl1 Cd1 N2 C10 . . . . 74.2(4) ?
N1 Cd1 N2 C11 . . . . 5.8(3) ?
Cl2 Cd1 N2 C11 . . . . 119.8(3) ?
Cl1 Cd1 N2 C11 . . . . -100.8(3) ?
C12 N1 C1 O1 . . . . -178.1(4) ?
Cd1 N1 C1 O1 . . . . -2.7(6) ?
C12 N1 C1 C2 . . . . -0.2(7) ?
Cd1 N1 C1 C2 . . . . 175.2(3) ?
C13 O1 C1 N1 . . . . -169.7(5) ?
C13 O1 C1 C2 . . . . 12.5(7) ?
N1 C1 C2 C3 . . . . -0.8(8) ?
O1 C1 C2 C3 . . . . 176.8(5) ?
C1 C2 C3 C4 . . . . 1.5(8) ?
C2 C3 C4 C12 . . . . -1.1(7) ?
C2 C3 C4 C5 . . . . 178.7(5) ?
C12 C4 C5 C6 . . . . -1.0(7) ?
C3 C4 C5 C6 . . . . 179.2(5) ?
C4 C5 C6 C7 . . . . 0.7(8) ?
C5 C6 C7 C11 . . . . 0.0(8) ?
C5 C6 C7 C8 . . . . 180.0(5) ?
C11 C7 C8 C9 . . . . 1.5(7) ?
C6 C7 C8 C9 . . . . -178.4(5) ?
C7 C8 C9 C10 . . . . -0.8(8) ?
C11 N2 C10 O2 . . . . -179.6(4) ?
Cd1 N2 C10 O2 . . . . 5.6(6) ?
C11 N2 C10 C9 . . . . 1.4(7) ?
Cd1 N2 C10 C9 . . . . -173.5(4) ?
C16 O2 C10 N2 . . . . 171.6(5) ?
C16 O2 C10 C9 . . . . -9.3(8) ?
C8 C9 C10 N2 . . . . -0.6(8) ?
C8 C9 C10 O2 . . . . -179.6(5) ?
C10 N2 C11 C7 . . . . -0.6(7) ?
Cd1 N2 C11 C7 . . . . 174.7(3) ?
C10 N2 C11 C12 . . . . 179.0(4) ?
Cd1 N2 C11 C12 . . . . -5.7(5) ?
C8 C7 C11 N2 . . . . -0.8(7) ?
C6 C7 C11 N2 . . . . 179.1(4) ?
C8 C7 C11 C12 . . . . 179.6(4) ?
C6 C7 C11 C12 . . . . -0.5(7) ?
C1 N1 C12 C4 . . . . 0.6(7) ?
Cd1 N1 C12 C4 . . . . -175.3(3) ?
C1 N1 C12 C11 . . . . -179.7(4) ?
Cd1 N1 C12 C11 . . . . 4.5(5) ?
C5 C4 C12 N1 . . . . -179.8(4) ?
C3 C4 C12 N1 . . . . 0.1(7) ?
C5 C4 C12 C11 . . . . 0.5(7) ?
C3 C4 C12 C11 . . . . -179.7(4) ?
N2 C11 C12 N1 . . . . 0.8(6) ?
C7 C11 C12 N1 . . . . -179.6(4) ?
N2 C11 C12 C4 . . . . -179.4(4) ?
C7 C11 C12 C4 . . . . 0.2(6) ?
C1 O1 C13 C14 . . . . 77.9(7) ?
O1 C13 C14 C15 . . . . 57.3(9) ?
C10 O2 C16 C17 . . . . 170.5(6) ?
O2 C16 C17 C18 . . . . 55.8(12) ?
